data_7215236
loop_
_publ_author_name
'Chen, Jing-Huo'
'Liu, Ya-Mei'
'Zhang, Jin-Xue'
'Zhu, Yan-Yan'
'Tang, Ming-Sheng'
'Ng, Seik Weng'
'Yang, Guang'

_publ_section_title
;
 Halogen-involving weak interactions manifested in the crystal structures
 of silver(i) or gold(i) 4-halogenated-3,5-diphenylpyrazolato trimers
;
_journal_issue 23
_journal_name_full CrystEngComm
_journal_page_first 4987
_journal_paper_doi 10.1039/c4ce00029c
_journal_volume 16
_journal_year 2014
_chemical_formula_sum 'C47 H33 Ag3 Cl3 N7'
_chemical_formula_weight 1125.76
_chemical_name_systematic
; 
 ? 
;
_space_group_IT_number 2
_symmetry_cell_setting triclinic
_symmetry_space_group_name_Hall '-P 1'
_symmetry_space_group_name_H-M 'P -1'
_atom_sites_solution_hydrogens geom
_atom_sites_solution_primary direct
_atom_sites_solution_secondary difmap
_audit_creation_method SHELXL-97
_cell_angle_alpha 71.38(3)
_cell_angle_beta 82.17(3)
_cell_angle_gamma 85.58(3)
_cell_formula_units_Z 2
_cell_length_a 10.591(2)
_cell_length_b 14.358(3)
_cell_length_c 14.998(3)
_cell_measurement_reflns_used 7027
_cell_measurement_temperature 298(2)
_cell_measurement_theta_max 27.9123
_cell_measurement_theta_min 1.9422
_cell_volume 2139.8(8)
_computing_structure_refinement 'SHELXL-97 (Sheldrick, 1997)'
_computing_structure_solution 'SHELXS-97 (Sheldrick, 1990)'
_diffrn_ambient_temperature 298(2)
_diffrn_detector_area_resol_mean 28.5714
_diffrn_measured_fraction_theta_full 0.988
_diffrn_measured_fraction_theta_max 0.988
_diffrn_measurement_device_type
;
Saturn724 (4x4 bin mode)
;
_diffrn_measurement_method dtprofit.ref
_diffrn_radiation_monochromator graphite
_diffrn_radiation_source 'fine-focus sealed tube'
_diffrn_radiation_type MoK\a
_diffrn_radiation_wavelength 0.71073
_diffrn_reflns_av_R_equivalents 0.0272
_diffrn_reflns_av_sigmaI/netI 0.0333
_diffrn_reflns_limit_h_max 13
_diffrn_reflns_limit_h_min -13
_diffrn_reflns_limit_k_max 18
_diffrn_reflns_limit_k_min -18
_diffrn_reflns_limit_l_max 19
_diffrn_reflns_limit_l_min -19
_diffrn_reflns_number 26725
_diffrn_reflns_theta_full 27.96
_diffrn_reflns_theta_max 27.96
_diffrn_reflns_theta_min 1.50
_exptl_absorpt_coefficient_mu 1.590
_exptl_absorpt_correction_T_max 0.7521
_exptl_absorpt_correction_T_min 0.7312
_exptl_absorpt_correction_type multi-scan
_exptl_absorpt_process_details 'SADABS (Sheldrick, 1996)'
_exptl_crystal_colour colorless
_exptl_crystal_density_diffrn 1.747
_exptl_crystal_density_method 'not measured'
_exptl_crystal_description prism
_exptl_crystal_F_000 1112
_exptl_crystal_size_max 0.21
_exptl_crystal_size_mid 0.21
_exptl_crystal_size_min 0.19
_refine_diff_density_max 0.530
_refine_diff_density_min -0.528
_refine_diff_density_rms 0.079
_refine_ls_extinction_method none
_refine_ls_goodness_of_fit_ref 1.110
_refine_ls_hydrogen_treatment constr
_refine_ls_matrix_type full
_refine_ls_number_parameters 542
_refine_ls_number_reflns 10144
_refine_ls_number_restraints 0
_refine_ls_restrained_S_all 1.110
_refine_ls_R_factor_all 0.0424
_refine_ls_R_factor_gt 0.0356
_refine_ls_shift/su_max 0.002
_refine_ls_shift/su_mean 0.000
_refine_ls_structure_factor_coef Fsqd
_refine_ls_weighting_details 'calc w=1/[\s^2^(Fo^2^)+(0.0400P)^2^+0.3555P] where P=(Fo^2^+2Fc^2^)/3'
_refine_ls_weighting_scheme calc
_refine_ls_wR_factor_gt 0.0823
_refine_ls_wR_factor_ref 0.0865
_reflns_number_gt 8970
_reflns_number_total 10144
_reflns_threshold_expression >2sigma(I)
_cod_data_source_file c4ce00029c2.cif
_cod_data_source_block Ag-ClPh2pz-MeCN
_cod_depositor_comments 'Adding full bibliography for 7215236--7215242.cif.'
_cod_original_cell_volume 2139.8(7)
_cod_original_sg_symbol_H-M P-1
_cod_database_code 7215236

loop_
_symmetry_equiv_pos_as_xyz
'x, y, z'
'-x, -y, -z'

loop_
_atom_site_label
_atom_site_type_symbol
_atom_site_fract_x
_atom_site_fract_y
_atom_site_fract_z
_atom_site_U_iso_or_equiv
_atom_site_adp_type
_atom_site_occupancy
_atom_site_symmetry_multiplicity
_atom_site_calc_flag
_atom_site_refinement_flags
Ag1 Ag 0.61195(2) 0.401759(17) 0.776026(14) 0.03920(7) Uani 1 1 d .
Ag2 Ag 0.84454(2) 0.258468(16) 0.696845(15) 0.04005(7) Uani 1 1 d .
Ag3 Ag 0.69642(2) 0.174275(16) 0.928826(16) 0.03802(7) Uani 1 1 d .
N1 N 0.6937(2) 0.45060(18) 0.63582(16) 0.0376(6) Uani 1 1 d .
N2 N 0.7815(2) 0.38994(17) 0.60331(16) 0.0374(6) Uani 1 1 d .
N3 N 0.8936(2) 0.11885(17) 0.78514(16) 0.0363(5) Uani 1 1 d .
N4 N 0.8249(2) 0.08374(17) 0.87228(17) 0.0359(5) Uani 1 1 d .
N5 N 0.5535(2) 0.26226(17) 0.97674(16) 0.0342(5) Uani 1 1 d .
N6 N 0.5194(2) 0.34898(17) 0.91274(16) 0.0340(5) Uani 1 1 d .
C1 C 0.9070(3) 0.2854(2) 0.4695(2) 0.0403(7) Uani 1 1 d .
H1 H 0.8485 0.2479 0.5168 0.048 Uiso 1 1 calc R
C2 C 0.9914(3) 0.2401(3) 0.4161(2) 0.0511(8) Uani 1 1 d .
H2 H 0.9911 0.1723 0.4287 0.061 Uiso 1 1 calc R
C3 C 1.0758(4) 0.2956(3) 0.3443(3) 0.0579(10) Uani 1 1 d .
H3 H 1.1314 0.2659 0.3071 0.070 Uiso 1 1 calc R
C4 C 1.0776(3) 0.3946(3) 0.3281(2) 0.0548(9) Uani 1 1 d .
H4 H 1.1348 0.4320 0.2797 0.066 Uiso 1 1 calc R
C5 C 0.9954(3) 0.4403(2) 0.3826(2) 0.0433(7) Uani 1 1 d .
H5 H 0.9986 0.5076 0.3714 0.052 Uiso 1 1 calc R
C6 C 0.9081(3) 0.3852(2) 0.45412(18) 0.0334(6) Uani 1 1 d .
C7 C 0.8160(3) 0.4331(2) 0.51036(18) 0.0330(6) Uani 1 1 d .
C8 C 0.7488(3) 0.5218(2) 0.48328(19) 0.0353(6) Uani 1 1 d .
C9 C 0.6719(3) 0.5313(2) 0.56284(19) 0.0344(6) Uani 1 1 d .
C10 C 0.5865(3) 0.6136(2) 0.5733(2) 0.0362(6) Uani 1 1 d .
C11 C 0.5055(3) 0.6598(2) 0.5049(2) 0.0480(8) Uani 1 1 d .
H11 H 0.4994 0.6347 0.4557 0.058 Uiso 1 1 calc R
C12 C 0.4344(3) 0.7432(3) 0.5103(3) 0.0644(11) Uani 1 1 d .
H12 H 0.3816 0.7742 0.4639 0.077 Uiso 1 1 calc R
C13 C 0.4403(4) 0.7808(3) 0.5827(4) 0.0712(13) Uani 1 1 d .
H13 H 0.3932 0.8376 0.5847 0.085 Uiso 1 1 calc R
C14 C 0.5160(3) 0.7343(3) 0.6520(3) 0.0607(10) Uani 1 1 d .
H14 H 0.5184 0.7583 0.7024 0.073 Uiso 1 1 calc R
C15 C 0.5888(3) 0.6516(2) 0.6470(2) 0.0459(8) Uani 1 1 d .
H15 H 0.6405 0.6209 0.6942 0.055 Uiso 1 1 calc R
C16 C 0.3274(3) 0.4967(2) 0.8077(2) 0.0412(7) Uani 1 1 d .
H16 H 0.3512 0.4485 0.7788 0.049 Uiso 1 1 calc R
C17 C 0.2668(3) 0.5826(3) 0.7588(2) 0.0513(8) Uani 1 1 d .
H17 H 0.2509 0.5922 0.6969 0.062 Uiso 1 1 calc R
C18 C 0.2296(3) 0.6544(3) 0.8009(3) 0.0561(9) Uani 1 1 d .
H18 H 0.1880 0.7121 0.7682 0.067 Uiso 1 1 calc R
C19 C 0.2551(3) 0.6388(2) 0.8923(3) 0.0517(8) Uani 1 1 d .
H19 H 0.2301 0.6867 0.9214 0.062 Uiso 1 1 calc R
C20 C 0.3170(3) 0.5535(2) 0.9416(2) 0.0410(7) Uani 1 1 d .
H20 H 0.3342 0.5445 1.0030 0.049 Uiso 1 1 calc R
C21 C 0.3533(3) 0.4813(2) 0.8992(2) 0.0328(6) Uani 1 1 d .
C22 C 0.4152(3) 0.3879(2) 0.95183(19) 0.0318(6) Uani 1 1 d .
C23 C 0.3832(3) 0.3250(2) 1.04207(19) 0.0353(6) Uani 1 1 d .
C24 C 0.4706(3) 0.2460(2) 1.05593(19) 0.0330(6) Uani 1 1 d .
C25 C 0.4795(3) 0.1580(2) 1.13891(19) 0.0371(6) Uani 1 1 d .
C26 C 0.3693(3) 0.1109(3) 1.1891(2) 0.0495(8) Uani 1 1 d .
H26 H 0.2901 0.1341 1.1693 0.059 Uiso 1 1 calc R
C27 C 0.3779(4) 0.0298(3) 1.2685(3) 0.0671(11) Uani 1 1 d .
H27 H 0.3042 -0.0014 1.3018 0.080 Uiso 1 1 calc R
C28 C 0.4935(5) -0.0049(3) 1.2982(3) 0.0703(12) Uani 1 1 d .
H28 H 0.4981 -0.0591 1.3520 0.084 Uiso 1 1 calc R
C29 C 0.6028(4) 0.0397(3) 1.2493(3) 0.0604(10) Uani 1 1 d .
H29 H 0.6815 0.0158 1.2696 0.072 Uiso 1 1 calc R
C30 C 0.5952(3) 0.1202(2) 1.1699(2) 0.0447(7) Uani 1 1 d .
H30 H 0.6697 0.1498 1.1363 0.054 Uiso 1 1 calc R
C31 C 0.6691(3) -0.0634(2) 1.0277(2) 0.0399(7) Uani 1 1 d .
H31 H 0.6194 -0.0190 0.9855 0.048 Uiso 1 1 calc R
C32 C 0.6122(3) -0.1206(3) 1.1145(2) 0.0484(8) Uani 1 1 d .
H32 H 0.5251 -0.1130 1.1311 0.058 Uiso 1 1 calc R
C33 C 0.6831(4) -0.1882(3) 1.1762(2) 0.0551(9) Uani 1 1 d .
H33 H 0.6445 -0.2276 1.2340 0.066 Uiso 1 1 calc R
C34 C 0.8123(4) -0.1971(3) 1.1517(2) 0.0562(9) Uani 1 1 d .
H34 H 0.8609 -0.2434 1.1933 0.067 Uiso 1 1 calc R
C35 C 0.8712(3) -0.1389(2) 1.0666(2) 0.0449(7) Uani 1 1 d .
H35 H 0.9590 -0.1447 1.0520 0.054 Uiso 1 1 calc R
C36 C 0.7994(3) -0.0718(2) 1.0031(2) 0.0333(6) Uani 1 1 d .
C37 C 0.8598(3) -0.0113(2) 0.9100(2) 0.0340(6) Uani 1 1 d .
C38 C 0.9520(3) -0.0365(2) 0.8460(2) 0.0364(6) Uani 1 1 d .
C39 C 0.9704(3) 0.0467(2) 0.7673(2) 0.0342(6) Uani 1 1 d .
C40 C 1.0586(3) 0.0610(2) 0.6796(2) 0.0356(6) Uani 1 1 d .
C41 C 1.0763(3) -0.0111(2) 0.6351(2) 0.0512(9) Uani 1 1 d .
H41 H 1.0285 -0.0673 0.6590 0.061 Uiso 1 1 calc R
C42 C 1.1645(4) -0.0002(3) 0.5554(3) 0.0587(10) Uani 1 1 d .
H42 H 1.1749 -0.0490 0.5262 0.070 Uiso 1 1 calc R
C43 C 1.2365(3) 0.0820(3) 0.5192(3) 0.0578(9) Uani 1 1 d .
H43 H 1.2966 0.0886 0.4664 0.069 Uiso 1 1 calc R
C44 C 1.2186(3) 0.1542(3) 0.5618(2) 0.0536(9) Uani 1 1 d .
H44 H 1.2663 0.2105 0.5373 0.064 Uiso 1 1 calc R
C45 C 1.1305(3) 0.1441(2) 0.6406(2) 0.0446(7) Uani 1 1 d .
H45 H 1.1191 0.1941 0.6683 0.053 Uiso 1 1 calc R
Cl1 Cl 0.75912(10) 0.60686(6) 0.37202(5) 0.0544(2) Uani 1 1 d .
Cl2 Cl 0.25866(9) 0.34394(7) 1.12181(6) 0.0627(3) Uani 1 1 d .
Cl3 Cl 1.02814(10) -0.14959(6) 0.86061(7) 0.0637(3) Uani 1 1 d .
C46 C 0.0647(4) 0.6264(3) 0.1196(3) 0.0598(10) Uani 1 1 d .
C47 C -0.0234(5) 0.5899(5) 0.0741(4) 0.115(2) Uani 1 1 d .
H47A H 0.0113 0.5974 0.0097 0.172 Uiso 1 1 calc R
H47B H -0.1032 0.6264 0.0749 0.172 Uiso 1 1 calc R
H47C H -0.0370 0.5215 0.1075 0.172 Uiso 1 1 calc R
N7 N 0.1330(4) 0.6562(3) 0.1523(3) 0.0772(10) Uani 1 1 d .

loop_
_atom_site_aniso_label
_atom_site_aniso_U_11
_atom_site_aniso_U_22
_atom_site_aniso_U_33
_atom_site_aniso_U_23
_atom_site_aniso_U_13
_atom_site_aniso_U_12
Ag1 0.04673(14) 0.03813(13) 0.02528(11) -0.00562(9) 0.00718(9) 0.00474(10)
Ag2 0.04942(14) 0.02961(12) 0.03172(12) -0.00140(9) 0.00194(10) 0.00805(10)
Ag3 0.04025(13) 0.03370(12) 0.03576(12) -0.01061(9) 0.00381(9) 0.00925(9)
N1 0.0446(14) 0.0353(13) 0.0261(11) -0.0049(10) 0.0027(10) 0.0073(11)
N2 0.0466(14) 0.0309(13) 0.0280(12) -0.0051(10) 0.0046(11) 0.0052(11)
N3 0.0430(14) 0.0288(12) 0.0309(12) -0.0060(10) 0.0054(10) 0.0040(10)
N4 0.0398(13) 0.0292(12) 0.0336(12) -0.0075(10) 0.0026(10) 0.0071(10)
N5 0.0360(12) 0.0336(13) 0.0281(11) -0.0074(10) 0.0038(10) 0.0049(10)
N6 0.0370(13) 0.0314(12) 0.0281(11) -0.0063(10) 0.0032(10) 0.0062(10)
C1 0.0432(17) 0.0401(17) 0.0359(15) -0.0136(13) 0.0076(13) -0.0043(13)
C2 0.057(2) 0.0472(19) 0.053(2) -0.0268(16) 0.0054(17) -0.0006(16)
C3 0.057(2) 0.069(3) 0.0460(19) -0.0253(18) 0.0107(17) 0.0073(18)
C4 0.0440(19) 0.072(3) 0.0385(17) -0.0097(17) 0.0125(15) -0.0030(17)
C5 0.0441(17) 0.0431(18) 0.0378(16) -0.0073(14) 0.0022(14) -0.0073(14)
C6 0.0377(15) 0.0372(15) 0.0238(13) -0.0088(11) -0.0003(11) -0.0021(12)
C7 0.0403(15) 0.0330(15) 0.0220(12) -0.0048(11) 0.0005(11) -0.0033(12)
C8 0.0481(17) 0.0290(14) 0.0252(13) -0.0044(11) -0.0028(12) -0.0009(12)
C9 0.0431(16) 0.0309(14) 0.0261(13) -0.0055(11) -0.0018(12) -0.0018(12)
C10 0.0368(15) 0.0290(15) 0.0373(15) -0.0048(12) -0.0003(12) 0.0004(12)
C11 0.0450(18) 0.0405(18) 0.0515(19) -0.0017(15) -0.0124(15) -0.0006(14)
C12 0.0403(19) 0.052(2) 0.083(3) 0.003(2) -0.0092(19) 0.0080(16)
C13 0.052(2) 0.041(2) 0.106(4) -0.012(2) 0.003(2) 0.0147(17)
C14 0.055(2) 0.054(2) 0.078(3) -0.037(2) 0.010(2) 0.0021(18)
C15 0.0446(18) 0.0424(18) 0.0505(19) -0.0184(15) -0.0004(15) 0.0076(14)
C16 0.0422(17) 0.0433(18) 0.0384(16) -0.0142(13) -0.0062(13) 0.0048(14)
C17 0.052(2) 0.055(2) 0.0426(18) -0.0071(16) -0.0156(16) 0.0052(16)
C18 0.054(2) 0.0418(19) 0.064(2) -0.0061(17) -0.0123(18) 0.0127(16)
C19 0.0492(19) 0.0388(18) 0.067(2) -0.0210(16) -0.0005(17) 0.0081(15)
C20 0.0411(16) 0.0430(18) 0.0397(16) -0.0157(14) -0.0030(13) 0.0015(13)
C21 0.0275(13) 0.0364(15) 0.0327(14) -0.0095(12) -0.0018(11) 0.0017(11)
C22 0.0310(14) 0.0368(15) 0.0272(13) -0.0115(11) -0.0012(11) 0.0044(11)
C23 0.0328(14) 0.0435(17) 0.0268(13) -0.0108(12) 0.0019(11) 0.0060(12)
C24 0.0325(14) 0.0399(16) 0.0253(13) -0.0096(11) -0.0013(11) 0.0013(12)
C25 0.0483(17) 0.0349(16) 0.0259(13) -0.0082(12) 0.0001(12) -0.0019(13)
C26 0.0504(19) 0.052(2) 0.0386(17) -0.0066(15) 0.0043(15) -0.0078(16)
C27 0.076(3) 0.058(2) 0.052(2) 0.0022(19) 0.008(2) -0.021(2)
C28 0.102(3) 0.050(2) 0.045(2) 0.0043(17) -0.006(2) -0.004(2)
C29 0.072(3) 0.050(2) 0.050(2) 0.0001(17) -0.0173(19) 0.0072(19)
C30 0.0484(18) 0.0403(18) 0.0413(17) -0.0085(14) -0.0033(14) 0.0021(14)
C31 0.0384(16) 0.0375(16) 0.0382(16) -0.0040(13) -0.0058(13) 0.0007(13)
C32 0.0423(17) 0.055(2) 0.0427(18) -0.0083(15) 0.0014(14) -0.0102(15)
C33 0.064(2) 0.052(2) 0.0349(17) 0.0038(15) 0.0017(16) -0.0048(18)
C34 0.068(2) 0.053(2) 0.0346(17) 0.0023(15) -0.0090(16) 0.0141(18)
C35 0.0427(17) 0.0443(18) 0.0417(17) -0.0057(14) -0.0087(14) 0.0077(14)
C36 0.0405(15) 0.0253(13) 0.0321(14) -0.0069(11) -0.0031(12) 0.0005(11)
C37 0.0359(15) 0.0290(14) 0.0336(14) -0.0065(11) -0.0041(12) 0.0056(11)
C38 0.0364(15) 0.0248(14) 0.0440(16) -0.0096(12) 0.0039(13) 0.0035(11)
C39 0.0370(15) 0.0264(14) 0.0377(15) -0.0107(12) 0.0013(12) 0.0007(11)
C40 0.0343(14) 0.0335(15) 0.0369(15) -0.0113(12) 0.0023(12) 0.0012(12)
C41 0.058(2) 0.0432(19) 0.055(2) -0.0253(16) 0.0137(17) -0.0101(16)
C42 0.064(2) 0.060(2) 0.056(2) -0.0330(19) 0.0156(18) -0.0033(19)
C43 0.055(2) 0.068(2) 0.0460(19) -0.0197(18) 0.0142(17) -0.0029(18)
C44 0.052(2) 0.054(2) 0.0484(19) -0.0116(16) 0.0095(16) -0.0126(17)
C45 0.0533(19) 0.0365(17) 0.0413(17) -0.0116(14) 0.0023(15) -0.0032(14)
Cl1 0.0874(7) 0.0386(4) 0.0258(3) 0.0015(3) -0.0008(4) 0.0068(4)
Cl2 0.0581(5) 0.0722(6) 0.0398(4) -0.0083(4) 0.0207(4) 0.0200(4)
Cl3 0.0738(6) 0.0324(4) 0.0673(6) -0.0066(4) 0.0170(5) 0.0209(4)
C46 0.058(2) 0.060(2) 0.062(2) -0.0229(19) 0.0034(19) -0.0076(19)
C47 0.090(4) 0.156(6) 0.129(5) -0.085(5) 0.013(4) -0.058(4)
N7 0.079(3) 0.077(3) 0.082(3) -0.030(2) -0.024(2) 0.003(2)

loop_
_atom_type_symbol
_atom_type_description
_atom_type_scat_dispersion_real
_atom_type_scat_dispersion_imag
_atom_type_scat_source
C C 0.0033 0.0016 'International Tables Vol C Tables 4.2.6.8 and 6.1.1.4'
H H 0.0000 0.0000 'International Tables Vol C Tables 4.2.6.8 and 6.1.1.4'
Ag Ag -0.8971 1.1015 'International Tables Vol C Tables 4.2.6.8 and 6.1.1.4'
Cl Cl 0.1484 0.1585 'International Tables Vol C Tables 4.2.6.8 and 6.1.1.4'
N N 0.0061 0.0033 'International Tables Vol C Tables 4.2.6.8 and 6.1.1.4'

loop_
_geom_angle_atom_site_label_1
_geom_angle_atom_site_label_2
_geom_angle_atom_site_label_3
_geom_angle
N6 Ag1 N1 175.77(10)
N2 Ag2 N3 173.65(10)
N4 Ag3 N5 173.84(10)
C9 N1 N2 108.7(2)
C9 N1 Ag1 132.6(2)
N2 N1 Ag1 118.56(17)
C7 N2 N1 108.7(2)
C7 N2 Ag2 131.1(2)
N1 N2 Ag2 120.16(17)
C39 N3 N4 109.5(2)
C39 N3 Ag2 131.04(19)
N4 N3 Ag2 118.58(17)
C37 N4 N3 108.1(2)
C37 N4 Ag3 130.19(19)
N3 N4 Ag3 121.69(17)
C24 N5 N6 108.8(2)
C24 N5 Ag3 133.09(19)
N6 N5 Ag3 117.26(16)
C22 N6 N5 108.7(2)
C22 N6 Ag1 127.96(19)
N5 N6 Ag1 123.27(16)
C6 C1 C2 121.2(3)
C6 C1 H1 119.4
C2 C1 H1 119.4
C3 C2 C1 119.7(3)
C3 C2 H2 120.2
C1 C2 H2 120.2
C4 C3 C2 119.6(3)
C4 C3 H3 120.2
C2 C3 H3 120.2
C3 C4 C5 121.0(3)
C3 C4 H4 119.5
C5 C4 H4 119.5
C4 C5 C6 119.9(3)
C4 C5 H5 120.1
C6 C5 H5 120.1
C1 C6 C5 118.5(3)
C1 C6 C7 120.7(3)
C5 C6 C7 120.7(3)
N2 C7 C8 107.7(2)
N2 C7 C6 121.8(2)
C8 C7 C6 130.4(2)
C7 C8 C9 107.6(2)
C7 C8 Cl1 126.7(2)
C9 C8 Cl1 125.7(2)
N1 C9 C8 107.4(2)
N1 C9 C10 123.1(3)
C8 C9 C10 129.4(3)
C15 C10 C11 118.0(3)
C15 C10 C9 121.8(3)
C11 C10 C9 120.1(3)
C12 C11 C10 119.8(4)
C12 C11 H11 120.1
C10 C11 H11 120.1
C13 C12 C11 121.2(4)
C13 C12 H12 119.4
C11 C12 H12 119.4
C14 C13 C12 119.6(3)
C14 C13 H13 120.2
C12 C13 H13 120.2
C13 C14 C15 119.9(4)
C13 C14 H14 120.0
C15 C14 H14 120.0
C14 C15 C10 121.4(3)
C14 C15 H15 119.3
C10 C15 H15 119.3
C17 C16 C21 120.8(3)
C17 C16 H16 119.6
C21 C16 H16 119.6
C16 C17 C18 120.5(3)
C16 C17 H17 119.8
C18 C17 H17 119.8
C19 C18 C17 118.7(3)
C19 C18 H18 120.6
C17 C18 H18 120.6
C18 C19 C20 121.2(3)
C18 C19 H19 119.4
C20 C19 H19 119.4
C19 C20 C21 119.8(3)
C19 C20 H20 120.1
C21 C20 H20 120.1
C16 C21 C20 119.0(3)
C16 C21 C22 120.3(3)
C20 C21 C22 120.7(3)
N6 C22 C23 107.7(2)
N6 C22 C21 121.7(2)
C23 C22 C21 130.5(2)
C22 C23 C24 107.3(2)
C22 C23 Cl2 125.4(2)
C24 C23 Cl2 127.3(2)
N5 C24 C23 107.5(2)
N5 C24 C25 122.7(3)
C23 C24 C25 129.8(3)
C30 C25 C26 118.2(3)
C30 C25 C24 121.7(3)
C26 C25 C24 120.1(3)
C27 C26 C25 119.9(3)
C27 C26 H26 120.0
C25 C26 H26 120.0
C28 C27 C26 120.5(4)
C28 C27 H27 119.7
C26 C27 H27 119.7
C27 C28 C29 120.4(4)
C27 C28 H28 119.8
C29 C28 H28 119.8
C28 C29 C30 119.4(4)
C28 C29 H29 120.3
C30 C29 H29 120.3
C29 C30 C25 121.5(3)
C29 C30 H30 119.2
C25 C30 H30 119.2
C32 C31 C36 120.5(3)
C32 C31 H31 119.7
C36 C31 H31 119.7
C33 C32 C31 120.5(3)
C33 C32 H32 119.8
C31 C32 H32 119.8
C32 C33 C34 119.1(3)
C32 C33 H33 120.4
C34 C33 H33 120.4
C33 C34 C35 121.2(3)
C33 C34 H34 119.4
C35 C34 H34 119.4
C34 C35 C36 119.9(3)
C34 C35 H35 120.0
C36 C35 H35 120.0
C35 C36 C31 118.7(3)
C35 C36 C37 120.8(3)
C31 C36 C37 120.4(3)
N4 C37 C38 108.1(2)
N4 C37 C36 121.5(2)
C38 C37 C36 130.3(3)
C37 C38 C39 107.0(2)
C37 C38 Cl3 126.5(2)
C39 C38 Cl3 126.4(2)
N3 C39 C38 107.3(2)
N3 C39 C40 123.0(3)
C38 C39 C40 129.7(3)
C45 C40 C41 117.6(3)
C45 C40 C39 121.8(3)
C41 C40 C39 120.6(3)
C42 C41 C40 120.7(3)
C42 C41 H41 119.6
C40 C41 H41 119.6
C43 C42 C41 120.6(3)
C43 C42 H42 119.7
C41 C42 H42 119.7
C44 C43 C42 119.2(3)
C44 C43 H43 120.4
C42 C43 H43 120.4
C43 C44 C45 120.5(3)
C43 C44 H44 119.8
C45 C44 H44 119.8
C44 C45 C40 121.4(3)
C44 C45 H45 119.3
C40 C45 H45 119.3
N7 C46 C47 178.1(5)
C46 C47 H47A 109.5
C46 C47 H47B 109.5
H47A C47 H47B 109.5
C46 C47 H47C 109.5
H47A C47 H47C 109.5
H47B C47 H47C 109.5

loop_
_geom_bond_atom_site_label_1
_geom_bond_atom_site_label_2
_geom_bond_distance
Ag1 N6 2.077(2)
Ag1 N1 2.078(2)
Ag2 N2 2.085(2)
Ag2 N3 2.091(2)
Ag3 N4 2.092(2)
Ag3 N5 2.096(2)
N1 C9 1.346(4)
N1 N2 1.372(3)
N2 C7 1.344(3)
N3 C39 1.339(3)
N3 N4 1.367(3)
N4 C37 1.343(3)
N5 C24 1.344(3)
N5 N6 1.365(3)
N6 C22 1.346(3)
C1 C6 1.377(4)
C1 C2 1.383(4)
C1 H1 0.9300
C2 C3 1.377(5)
C2 H2 0.9300
C3 C4 1.364(5)
C3 H3 0.9300
C4 C5 1.384(4)
C4 H4 0.9300
C5 C6 1.389(4)
C5 H5 0.9300
C6 C7 1.476(4)
C7 C8 1.380(4)
C8 C9 1.388(4)
C8 Cl1 1.720(3)
C9 C10 1.468(4)
C10 C15 1.384(4)
C10 C11 1.396(4)
C11 C12 1.383(5)
C11 H11 0.9300
C12 C13 1.368(6)
C12 H12 0.9300
C13 C14 1.367(6)
C13 H13 0.9300
C14 C15 1.382(4)
C14 H14 0.9300
C15 H15 0.9300
C16 C17 1.379(4)
C16 C21 1.381(4)
C16 H16 0.9300
C17 C18 1.379(5)
C17 H17 0.9300
C18 C19 1.378(5)
C18 H18 0.9300
C19 C20 1.381(4)
C19 H19 0.9300
C20 C21 1.385(4)
C20 H20 0.9300
C21 C22 1.477(4)
C22 C23 1.380(4)
C23 C24 1.388(4)
C23 Cl2 1.723(3)
C24 C25 1.471(4)
C25 C30 1.379(4)
C25 C26 1.394(4)
C26 C27 1.382(5)
C26 H26 0.9300
C27 C28 1.363(6)
C27 H27 0.9300
C28 C29 1.367(6)
C28 H28 0.9300
C29 C30 1.377(4)
C29 H29 0.9300
C30 H30 0.9300
C31 C32 1.383(4)
C31 C36 1.386(4)
C31 H31 0.9300
C32 C33 1.366(5)
C32 H32 0.9300
C33 C34 1.374(5)
C33 H33 0.9300
C34 C35 1.378(5)
C34 H34 0.9300
C35 C36 1.383(4)
C35 H35 0.9300
C36 C37 1.477(4)
C37 C38 1.384(4)
C38 C39 1.389(4)
C38 Cl3 1.719(3)
C39 C40 1.473(4)
C40 C45 1.384(4)
C40 C41 1.390(4)
C41 C42 1.387(5)
C41 H41 0.9300
C42 C43 1.374(5)
C42 H42 0.9300
C43 C44 1.371(5)
C43 H43 0.9300
C44 C45 1.379(4)
C44 H44 0.9300
C45 H45 0.9300
C46 N7 1.107(5)
C46 C47 1.446(6)
C47 H47A 0.9600
C47 H47B 0.9600
C47 H47C 0.9600

loop_
_geom_torsion_atom_site_label_1
_geom_torsion_atom_site_label_2
_geom_torsion_atom_site_label_3
_geom_torsion_atom_site_label_4
_geom_torsion
N6 Ag1 N1 C9 81.7(13)
N6 Ag1 N1 N2 -92.5(12)
C9 N1 N2 C7 0.8(3)
Ag1 N1 N2 C7 176.32(19)
C9 N1 N2 Ag2 178.16(19)
Ag1 N1 N2 Ag2 -6.3(3)
N3 Ag2 N2 C7 -83.2(9)
N3 Ag2 N2 N1 100.1(8)
N2 Ag2 N3 C39 79.6(9)
N2 Ag2 N3 N4 -88.1(8)
C39 N3 N4 C37 0.5(3)
Ag2 N3 N4 C37 170.78(19)
C39 N3 N4 Ag3 178.4(2)
Ag2 N3 N4 Ag3 -11.3(3)
N5 Ag3 N4 C37 -100.1(9)
N5 Ag3 N4 N3 82.5(9)
N4 Ag3 N5 C24 98.8(9)
N4 Ag3 N5 N6 -69.2(9)
C24 N5 N6 C22 0.4(3)
Ag3 N5 N6 C22 171.20(19)
C24 N5 N6 Ag1 -176.10(19)
Ag3 N5 N6 Ag1 -5.3(3)
N1 Ag1 N6 C22 -76.2(13)
N1 Ag1 N6 N5 99.6(12)
C6 C1 C2 C3 -1.9(5)
C1 C2 C3 C4 1.6(6)
C2 C3 C4 C5 -0.2(6)
C3 C4 C5 C6 -1.1(5)
C2 C1 C6 C5 0.6(5)
C2 C1 C6 C7 178.8(3)
C4 C5 C6 C1 0.8(5)
C4 C5 C6 C7 -177.4(3)
N1 N2 C7 C8 -0.4(3)
Ag2 N2 C7 C8 -177.4(2)
N1 N2 C7 C6 -178.9(3)
Ag2 N2 C7 C6 4.1(4)
C1 C6 C7 N2 38.6(4)
C5 C6 C7 N2 -143.2(3)
C1 C6 C7 C8 -139.6(3)
C5 C6 C7 C8 38.6(5)
N2 C7 C8 C9 -0.2(3)
C6 C7 C8 C9 178.2(3)
N2 C7 C8 Cl1 179.0(2)
C6 C7 C8 Cl1 -2.7(5)
N2 N1 C9 C8 -0.9(3)
Ag1 N1 C9 C8 -175.5(2)
N2 N1 C9 C10 -177.5(3)
Ag1 N1 C9 C10 7.9(5)
C7 C8 C9 N1 0.7(3)
Cl1 C8 C9 N1 -178.5(2)
C7 C8 C9 C10 176.9(3)
Cl1 C8 C9 C10 -2.2(5)
N1 C9 C10 C15 44.4(5)
C8 C9 C10 C15 -131.4(4)
N1 C9 C10 C11 -139.6(3)
C8 C9 C10 C11 44.7(5)
C15 C10 C11 C12 2.4(5)
C9 C10 C11 C12 -173.8(3)
C10 C11 C12 C13 -1.0(6)
C11 C12 C13 C14 -1.2(6)
C12 C13 C14 C15 2.0(6)
C13 C14 C15 C10 -0.5(6)
C11 C10 C15 C14 -1.6(5)
C9 C10 C15 C14 174.5(3)
C21 C16 C17 C18 -0.7(5)
C16 C17 C18 C19 0.5(6)
C17 C18 C19 C20 0.2(6)
C18 C19 C20 C21 -0.7(5)
C17 C16 C21 C20 0.2(5)
C17 C16 C21 C22 178.4(3)
C19 C20 C21 C16 0.5(5)
C19 C20 C21 C22 -177.7(3)
N5 N6 C22 C23 0.2(3)
Ag1 N6 C22 C23 176.5(2)
N5 N6 C22 C21 -178.7(2)
Ag1 N6 C22 C21 -2.4(4)
C16 C21 C22 N6 47.5(4)
C20 C21 C22 N6 -134.3(3)
C16 C21 C22 C23 -131.1(3)
C20 C21 C22 C23 47.1(5)
N6 C22 C23 C24 -0.7(3)
C21 C22 C23 C24 178.1(3)
N6 C22 C23 Cl2 178.4(2)
C21 C22 C23 Cl2 -2.8(5)
N6 N5 C24 C23 -0.8(3)
Ag3 N5 C24 C23 -169.6(2)
N6 N5 C24 C25 179.4(3)
Ag3 N5 C24 C25 10.6(4)
C22 C23 C24 N5 0.9(3)
Cl2 C23 C24 N5 -178.2(2)
C22 C23 C24 C25 -179.3(3)
Cl2 C23 C24 C25 1.6(5)
N5 C24 C25 C30 40.7(4)
C23 C24 C25 C30 -139.1(3)
N5 C24 C25 C26 -140.0(3)
C23 C24 C25 C26 40.3(5)
C30 C25 C26 C27 1.0(5)
C24 C25 C26 C27 -178.3(3)
C25 C26 C27 C28 0.0(6)
C26 C27 C28 C29 -0.6(7)
C27 C28 C29 C30 0.2(7)
C28 C29 C30 C25 0.9(6)
C26 C25 C30 C29 -1.5(5)
C24 C25 C30 C29 177.9(3)
C36 C31 C32 C33 -1.9(5)
C31 C32 C33 C34 1.4(6)
C32 C33 C34 C35 0.4(6)
C33 C34 C35 C36 -1.8(6)
C34 C35 C36 C31 1.3(5)
C34 C35 C36 C37 -177.7(3)
C32 C31 C36 C35 0.5(5)
C32 C31 C36 C37 179.5(3)
N3 N4 C37 C38 0.2(3)
Ag3 N4 C37 C38 -177.4(2)
N3 N4 C37 C36 -177.8(3)
Ag3 N4 C37 C36 4.5(4)
C35 C36 C37 N4 -140.3(3)
C31 C36 C37 N4 40.8(4)
C35 C36 C37 C38 42.1(5)
C31 C36 C37 C38 -136.8(3)
N4 C37 C38 C39 -0.9(4)
C36 C37 C38 C39 177.0(3)
N4 C37 C38 Cl3 179.8(2)
C36 C37 C38 Cl3 -2.4(5)
N4 N3 C39 C38 -1.1(3)
Ag2 N3 C39 C38 -169.7(2)
N4 N3 C39 C40 -179.0(3)
Ag2 N3 C39 C40 12.3(4)
C37 C38 C39 N3 1.2(4)
Cl3 C38 C39 N3 -179.4(2)
C37 C38 C39 C40 179.0(3)
Cl3 C38 C39 C40 -1.7(5)
N3 C39 C40 C45 42.3(5)
C38 C39 C40 C45 -135.2(4)
N3 C39 C40 C41 -140.5(3)
C38 C39 C40 C41 42.1(5)
C45 C40 C41 C42 1.0(5)
C39 C40 C41 C42 -176.4(3)
C40 C41 C42 C43 0.3(6)
C41 C42 C43 C44 -1.2(6)
C42 C43 C44 C45 0.7(6)
C43 C44 C45 C40 0.6(6)
C41 C40 C45 C44 -1.4(5)
C39 C40 C45 C44 176.0(3)
